data_7003318
loop_
_publ_author_name
'Lecren, Lollita'
'Roubeau, Olivier'
'Li, Yang-Guang'
'Le Goff, Xavier F.'
'Miyasaka, Hitoshi'
'Richard, Florent'
'Wernsdorfer, Wolfgang'
'Coulon, Claude'
'Cl\'erac, Rodolphe'

_publ_section_title
;
 One-dimensional coordination polymers of antiferromagnetically-coupled
 [Mn4] single-molecule magnets
;
_journal_issue 6
_journal_name_full 'Dalton Transactions'
_journal_page_first 755
_journal_page_last 766
_journal_paper_doi 10.1039/b715528j
_journal_year 2008
_chemical_formula_sum 'C40 H40 Cl8 Mn4 N6 O20'
_chemical_formula_weight 1428.14
_chemical_name_systematic
;
?
;
_space_group_IT_number 2
_symmetry_cell_setting triclinic
_symmetry_space_group_name_Hall '-P 1'
_symmetry_space_group_name_H-M 'P -1'
_atom_sites_solution_hydrogens geom
_atom_sites_solution_primary direct
_atom_sites_solution_secondary difmap
_audit_creation_method SHELXL-97
_cell_angle_alpha 80.32(3)
_cell_angle_beta 70.54(2)
_cell_angle_gamma 65.73(3)
_cell_formula_units_Z 1
_cell_length_a 11.169(2)
_cell_length_b 11.475(2)
_cell_length_c 12.184(3)
_cell_measurement_temperature 150(2)
_cell_volume 1341.3(6)
_computing_cell_refinement 'HKL Scalepack (Otwinowski & Minor 1997)'
_computing_data_collection 'Collect (Bruker AXS BV, 1997-2004)'
_computing_data_reduction 'HKL Denzo and Scalepack (Otwinowski & Minor 1997)'
_computing_structure_refinement 'SHELXL-97 (Sheldrick, 1997)'
_computing_structure_solution 'SHELXS-97 (Sheldrick, 1990)'
_diffrn_ambient_temperature 150(2)
_diffrn_detector_area_resol_mean 9
_diffrn_measured_fraction_theta_full 0.958
_diffrn_measured_fraction_theta_max 0.958
_diffrn_measurement_device_type KappaCCD
_diffrn_measurement_method CCD
_diffrn_radiation_monochromator graphite
_diffrn_radiation_source 'fine-focus sealed tube'
_diffrn_radiation_type MoK\a
_diffrn_radiation_wavelength 0.71073
_diffrn_reflns_av_R_equivalents 0.0283
_diffrn_reflns_av_sigmaI/netI 0.0619
_diffrn_reflns_limit_h_max 14
_diffrn_reflns_limit_h_min -14
_diffrn_reflns_limit_k_max 14
_diffrn_reflns_limit_k_min -14
_diffrn_reflns_limit_l_max 15
_diffrn_reflns_limit_l_min -15
_diffrn_reflns_number 8723
_diffrn_reflns_theta_full 27.43
_diffrn_reflns_theta_max 27.43
_diffrn_reflns_theta_min 3.12
_exptl_absorpt_coefficient_mu 1.398
_exptl_absorpt_correction_T_max 0.64
_exptl_absorpt_correction_T_min 0.59
_exptl_absorpt_correction_type multi-scan
_exptl_absorpt_process_details MULABS
_exptl_crystal_colour red
_exptl_crystal_density_diffrn 1.768
_exptl_crystal_density_method 'not measured'
_exptl_crystal_description block
_exptl_crystal_F_000 718
_exptl_crystal_size_max 0.39
_exptl_crystal_size_mid 0.35
_exptl_crystal_size_min 0.32
_refine_diff_density_max 0.358
_refine_diff_density_min -0.494
_refine_diff_density_rms 0.063
_refine_ls_extinction_method none
_refine_ls_goodness_of_fit_ref 1.026
_refine_ls_hydrogen_treatment mixed
_refine_ls_matrix_type full
_refine_ls_number_parameters 358
_refine_ls_number_reflns 5865
_refine_ls_number_restraints 2
_refine_ls_restrained_S_all 1.026
_refine_ls_R_factor_all 0.0674
_refine_ls_R_factor_gt 0.0427
_refine_ls_shift/su_max 0.001
_refine_ls_shift/su_mean 0.000
_refine_ls_structure_factor_coef Fsqd
_refine_ls_weighting_details 'calc w=1/[\s^2^(Fo^2^)+(0.0370P)^2^+0.6212P] where P=(Fo^2^+2Fc^2^)/3'
_refine_ls_weighting_scheme calc
_refine_ls_wR_factor_gt 0.0951
_refine_ls_wR_factor_ref 0.1070
_reflns_number_gt 4317
_reflns_number_total 5865
_reflns_threshold_expression >2sigma(I)
_cod_data_source_file b715528j.txt
_cod_data_source_block ll406-b
_cod_original_cell_volume 1341.2(6)
_cod_original_sg_symbol_H-M p-1
_cod_database_code 7003318

loop_
_symmetry_equiv_pos_as_xyz
'x, y, z'
'-x, -y, -z'

loop_
_atom_site_label
_atom_site_type_symbol
_atom_site_fract_x
_atom_site_fract_y
_atom_site_fract_z
_atom_site_U_iso_or_equiv
_atom_site_adp_type
_atom_site_occupancy
_atom_site_symmetry_multiplicity
_atom_site_calc_flag
_atom_site_refinement_flags
_atom_site_disorder_assembly
_atom_site_disorder_group
Mn1 Mn 0.04204(4) 0.66894(4) 0.61512(4) 0.04046(13) Uani 1 1 d . . .
Mn2 Mn 0.11658(4) 0.38164(4) 0.54541(4) 0.03575(12) Uani 1 1 d . . .
Cl1 Cl 0.39610(9) 0.49800(10) 0.82919(9) 0.0767(3) Uani 1 1 d . . .
Cl2 Cl 0.25713(11) 0.70943(12) 0.98071(11) 0.0915(4) Uani 1 1 d . . .
Cl3 Cl 0.13034(12) 0.53367(13) 0.99267(9) 0.0894(3) Uani 1 1 d . . .
Cl10 Cl 0.35028(9) 0.81836(9) 0.30059(10) 0.0716(3) Uani 1 1 d . . .
O1W O 0.0792(3) 0.8430(2) 0.5853(2) 0.0696(7) Uani 1 1 d D . .
HW1A H 0.092(4) 0.850(4) 0.647(2) 0.084 Uiso 1 1 d D . .
HW2A H 0.130(4) 0.859(4) 0.523(2) 0.084 Uiso 1 1 d D . .
O1 O -0.05559(18) 0.53097(17) 0.61239(15) 0.0374(4) Uani 1 1 d . . .
O2 O 0.20303(18) 0.49114(17) 0.54268(18) 0.0427(5) Uani 1 1 d . . .
O3 O 0.03444(19) 0.27178(17) 0.53764(17) 0.0421(4) Uani 1 1 d . . .
O4 O 0.1444(3) 0.6213(2) 0.7467(2) 0.0643(6) Uani 1 1 d . . .
O5 O 0.1327(3) 0.8044(2) 0.7930(2) 0.0748(7) Uani 1 1 d . . .
O101 O 0.3051(4) 0.8467(3) 0.1996(3) 0.1030(10) Uani 1 1 d . . .
O102 O 0.2561(3) 0.9159(2) 0.3834(2) 0.0791(8) Uani 1 1 d . . .
O103 O 0.3459(3) 0.6990(3) 0.3518(3) 0.1116(12) Uani 1 1 d . . .
O104 O 0.4836(3) 0.8175(4) 0.2726(4) 0.1318(15) Uani 1 1 d . . .
N1 N -0.1647(3) 0.7265(2) 0.7517(2) 0.0463(6) Uani 1 1 d . . .
N2 N 0.3167(2) 0.2652(2) 0.4643(2) 0.0405(5) Uani 1 1 d . . .
N3 N 0.1262(2) 0.2738(2) 0.7086(2) 0.0448(6) Uani 1 1 d . . .
C1 C -0.2328(3) 0.6480(3) 0.7763(3) 0.0456(7) Uani 1 1 d . . .
C2 C -0.3611(3) 0.6777(3) 0.8566(3) 0.0580(8) Uani 1 1 d . . .
H2A H -0.4074 0.6206 0.8726 0.070 Uiso 1 1 calc R . .
C3 C -0.4213(4) 0.7911(4) 0.9134(3) 0.0662(9) Uani 1 1 d . . .
H3A H -0.5088 0.8126 0.9701 0.079 Uiso 1 1 calc R . .
C4 C -0.3527(4) 0.8722(4) 0.8865(3) 0.0690(10) Uani 1 1 d . . .
H4A H -0.3929 0.9518 0.9232 0.083 Uiso 1 1 calc R . .
C5 C -0.2243(3) 0.8366(3) 0.8054(3) 0.0565(8) Uani 1 1 d . . .
H5A H -0.1769 0.8929 0.7874 0.068 Uiso 1 1 calc R . .
C6 C -0.1620(3) 0.5232(3) 0.7144(3) 0.0470(7) Uani 1 1 d . . .
H6A H -0.1225 0.4530 0.7672 0.056 Uiso 1 1 calc R . .
H6B H -0.2297 0.5041 0.6927 0.056 Uiso 1 1 calc R . .
C7 C 0.4084(3) 0.3153(3) 0.4594(3) 0.0431(6) Uani 1 1 d . . .
C8 C 0.5463(3) 0.2515(3) 0.4077(3) 0.0611(9) Uani 1 1 d . . .
H8A H 0.6101 0.2877 0.4047 0.073 Uiso 1 1 calc R . .
C9 C 0.5913(4) 0.1346(4) 0.3603(3) 0.0687(10) Uani 1 1 d . . .
H9A H 0.6864 0.0899 0.3238 0.082 Uiso 1 1 calc R . .
C10 C 0.4976(4) 0.0830(3) 0.3663(3) 0.0598(9) Uani 1 1 d . . .
H10A H 0.5271 0.0024 0.3342 0.072 Uiso 1 1 calc R . .
C11 C 0.3615(3) 0.1496(3) 0.4190(3) 0.0476(7) Uani 1 1 d . . .
H11A H 0.2967 0.1138 0.4240 0.057 Uiso 1 1 calc R . .
C12 C 0.3483(3) 0.4419(3) 0.5138(3) 0.0475(7) Uani 1 1 d . . .
H12A H 0.3760 0.4322 0.5851 0.057 Uiso 1 1 calc R . .
H12B H 0.3837 0.5024 0.4589 0.057 Uiso 1 1 calc R . .
C13 C 0.0736(3) 0.1851(3) 0.7232(3) 0.0469(7) Uani 1 1 d . . .
C14 C 0.0776(4) 0.0988(3) 0.8175(3) 0.0657(10) Uani 1 1 d . . .
H14A H 0.0389 0.0364 0.8280 0.079 Uiso 1 1 calc R . .
C15 C 0.1389(5) 0.1060(4) 0.8955(4) 0.0866(13) Uani 1 1 d . . .
H15A H 0.1440 0.0472 0.9604 0.104 Uiso 1 1 calc R . .
C16 C 0.1925(5) 0.1968(5) 0.8803(4) 0.0862(13) Uani 1 1 d . . .
H16A H 0.2346 0.2022 0.9344 0.103 Uiso 1 1 calc R . .
C17 C 0.1850(4) 0.2795(4) 0.7868(3) 0.0633(9) Uani 1 1 d . . .
H17A H 0.2222 0.3430 0.7761 0.076 Uiso 1 1 calc R . .
C18 C 0.0110(4) 0.1865(3) 0.6318(3) 0.0638(9) Uani 1 1 d . . .
H18A H 0.0496 0.0992 0.6024 0.077 Uiso 1 1 calc R . .
H18B H -0.0893 0.2108 0.6672 0.077 Uiso 1 1 calc R . .
C19 C 0.1634(3) 0.6893(3) 0.8034(3) 0.0491(7) Uani 1 1 d . . .
C20 C 0.2340(3) 0.6128(3) 0.8982(3) 0.0560(8) Uani 1 1 d . . .

loop_
_atom_site_aniso_label
_atom_site_aniso_U_11
_atom_site_aniso_U_22
_atom_site_aniso_U_33
_atom_site_aniso_U_23
_atom_site_aniso_U_13
_atom_site_aniso_U_12
Mn1 0.0431(2) 0.0345(2) 0.0471(3) -0.00667(18) -0.0158(2) -0.01410(19)
Mn2 0.0349(2) 0.0310(2) 0.0420(3) -0.00296(17) -0.01159(18) -0.01241(18)
Cl1 0.0557(5) 0.0802(6) 0.0812(7) -0.0221(5) -0.0244(5) -0.0029(5)
Cl2 0.0838(7) 0.1125(8) 0.0951(8) -0.0471(7) -0.0380(6) -0.0282(6)
Cl3 0.0915(7) 0.1285(10) 0.0597(6) 0.0161(6) -0.0237(5) -0.0593(7)
Cl10 0.0555(5) 0.0583(5) 0.0951(8) -0.0091(5) -0.0083(5) -0.0245(4)
O1W 0.102(2) 0.0653(15) 0.0638(17) 0.0051(14) -0.0293(16) -0.0530(15)
O1 0.0364(9) 0.0367(9) 0.0347(10) -0.0061(8) -0.0050(8) -0.0122(8)
O2 0.0356(10) 0.0363(10) 0.0577(13) -0.0100(9) -0.0120(9) -0.0134(8)
O3 0.0483(11) 0.0360(10) 0.0487(12) 0.0020(8) -0.0173(9) -0.0215(9)
O4 0.0859(17) 0.0477(12) 0.0760(17) -0.0041(11) -0.0497(14) -0.0206(12)
O5 0.107(2) 0.0557(15) 0.0773(18) -0.0078(13) -0.0393(16) -0.0348(15)
O101 0.121(3) 0.113(2) 0.084(2) -0.0087(19) -0.020(2) -0.059(2)
O102 0.0809(18) 0.0618(15) 0.0800(18) -0.0106(14) -0.0034(15) -0.0261(14)
O103 0.108(2) 0.0551(16) 0.158(3) 0.0097(18) -0.028(2) -0.0320(17)
O104 0.0597(18) 0.128(3) 0.203(4) -0.038(3) -0.006(2) -0.045(2)
N1 0.0493(14) 0.0428(13) 0.0443(14) -0.0080(11) -0.0158(12) -0.0110(12)
N2 0.0440(13) 0.0357(12) 0.0428(13) -0.0012(10) -0.0172(11) -0.0128(11)
N3 0.0441(13) 0.0400(13) 0.0469(15) -0.0014(11) -0.0140(11) -0.0121(11)
C1 0.0460(16) 0.0441(16) 0.0398(16) -0.0024(13) -0.0131(13) -0.0098(14)
C2 0.0483(18) 0.064(2) 0.051(2) -0.0036(16) -0.0038(15) -0.0190(17)
C3 0.0509(19) 0.070(2) 0.055(2) -0.0136(18) 0.0005(16) -0.0091(18)
C4 0.070(2) 0.061(2) 0.063(2) -0.0241(18) -0.0154(19) -0.0074(19)
C5 0.0562(19) 0.0509(18) 0.056(2) -0.0163(16) -0.0148(16) -0.0097(16)
C6 0.0480(17) 0.0460(16) 0.0420(17) -0.0017(13) -0.0049(13) -0.0195(14)
C7 0.0400(15) 0.0418(15) 0.0459(17) 0.0001(13) -0.0130(13) -0.0145(13)
C8 0.0409(17) 0.061(2) 0.074(2) -0.0124(18) -0.0081(16) -0.0161(16)
C9 0.0455(18) 0.064(2) 0.074(3) -0.0173(19) -0.0050(17) -0.0035(17)
C10 0.067(2) 0.0434(17) 0.058(2) -0.0106(15) -0.0202(18) -0.0067(17)
C11 0.0563(18) 0.0350(14) 0.0518(18) -0.0022(13) -0.0234(15) -0.0117(14)
C12 0.0361(15) 0.0455(16) 0.063(2) -0.0084(14) -0.0135(14) -0.0156(13)
C13 0.0476(17) 0.0350(14) 0.0476(18) -0.0033(13) -0.0085(14) -0.0091(13)
C14 0.081(3) 0.0455(18) 0.054(2) 0.0058(16) -0.0080(19) -0.0209(18)
C15 0.107(3) 0.078(3) 0.051(2) 0.014(2) -0.025(2) -0.016(3)
C16 0.097(3) 0.103(3) 0.059(3) 0.008(2) -0.041(2) -0.029(3)
C17 0.062(2) 0.076(2) 0.055(2) -0.0055(18) -0.0217(18) -0.0253(19)
C18 0.089(3) 0.060(2) 0.064(2) 0.0138(17) -0.030(2) -0.050(2)
C19 0.0460(17) 0.0520(18) 0.0499(19) -0.0160(15) -0.0111(14) -0.0164(15)
C20 0.0487(17) 0.067(2) 0.055(2) -0.0173(16) -0.0156(15) -0.0179(16)

loop_
_atom_type_symbol
_atom_type_description
_atom_type_scat_dispersion_real
_atom_type_scat_dispersion_imag
_atom_type_scat_source
C C 0.0033 0.0016 'International Tables Vol C Tables 4.2.6.8 and 6.1.1.4'
H H 0.0000 0.0000 'International Tables Vol C Tables 4.2.6.8 and 6.1.1.4'
N N 0.0061 0.0033 'International Tables Vol C Tables 4.2.6.8 and 6.1.1.4'
O O 0.0106 0.0060 'International Tables Vol C Tables 4.2.6.8 and 6.1.1.4'
Cl Cl 0.1484 0.1585 'International Tables Vol C Tables 4.2.6.8 and 6.1.1.4'
Mn Mn 0.3368 0.7283 'International Tables Vol C Tables 4.2.6.8 and 6.1.1.4'

loop_
_geom_angle_atom_site_label_1
_geom_angle_atom_site_label_2
_geom_angle_atom_site_label_3
_geom_angle
_geom_angle_site_symmetry_1
_geom_angle_site_symmetry_3
_geom_angle_publ_flag
O4 Mn1 O1W 86.25(10) . . ?
O4 Mn1 O2 83.21(9) . . ?
O1W Mn1 O2 120.82(10) . . ?
O4 Mn1 O3 170.25(9) . 2_566 ?
O1W Mn1 O3 86.68(9) . 2_566 ?
O2 Mn1 O3 94.68(8) . 2_566 ?
O4 Mn1 N1 90.93(10) . . ?
O1W Mn1 N1 101.87(11) . . ?
O2 Mn1 N1 136.24(8) . . ?
O3 Mn1 N1 97.09(8) 2_566 . ?
O4 Mn1 O1 113.65(8) . . ?
O1W Mn1 O1 158.77(9) . . ?
O2 Mn1 O1 71.17(7) . . ?
O3 Mn1 O1 74.34(7) 2_566 . ?
N1 Mn1 O1 71.82(8) . . ?
O4 Mn1 Mn2 98.56(6) . . ?
O1W Mn1 Mn2 151.25(8) . . ?
O2 Mn1 Mn2 33.45(5) . . ?
O3 Mn1 Mn2 84.53(6) 2_566 . ?
N1 Mn1 Mn2 106.35(7) . . ?
O1 Mn1 Mn2 37.73(5) . . ?
O2 Mn2 O3 176.29(9) . . ?
O2 Mn2 O1 83.81(8) . . ?
O3 Mn2 O1 97.86(8) . . ?
O2 Mn2 N2 81.16(9) . . ?
O3 Mn2 N2 96.91(9) . . ?
O1 Mn2 N2 164.42(8) . . ?
O2 Mn2 N3 102.68(9) . . ?
O3 Mn2 N3 80.46(9) . . ?
O1 Mn2 N3 96.49(9) . . ?
N2 Mn2 N3 90.81(10) . . ?
O2 Mn2 O1 94.34(8) . 2_566 ?
O3 Mn2 O1 82.75(8) . 2_566 ?
O1 Mn2 O1 79.31(8) . 2_566 ?
N2 Mn2 O1 97.71(9) . 2_566 ?
N3 Mn2 O1 161.97(8) . 2_566 ?
O2 Mn2 Mn2 89.12(6) . 2_566 ?
O3 Mn2 Mn2 89.94(6) . 2_566 ?
O1 Mn2 Mn2 41.84(6) . 2_566 ?
N2 Mn2 Mn2 133.43(7) . 2_566 ?
N3 Mn2 Mn2 135.69(7) . 2_566 ?
O1 Mn2 Mn2 37.47(5) 2_566 2_566 ?
O2 Mn2 Mn1 39.91(6) . . ?
O3 Mn2 Mn1 141.72(6) . . ?
O1 Mn2 Mn1 43.91(5) . . ?
N2 Mn2 Mn1 121.01(7) . . ?
N3 Mn2 Mn1 102.38(7) . . ?
O1 Mn2 Mn1 86.85(5) 2_566 . ?
Mn2 Mn2 Mn1 61.09(3) 2_566 . ?
O104 Cl10 O103 111.0(2) . . ?
O104 Cl10 O101 110.6(2) . . ?
O103 Cl10 O101 109.6(2) . . ?
O104 Cl10 O102 109.5(2) . . ?
O103 Cl10 O102 108.0(2) . . ?
O101 Cl10 O102 108.1(2) . . ?
Mn1 O1W HW1A 103(3) . . ?
Mn1 O1W HW2A 122(3) . . ?
HW1A O1W HW2A 119(4) . . ?
C6 O1 Mn2 124.26(16) . . ?
C6 O1 Mn2 116.90(16) . 2_566 ?
Mn2 O1 Mn2 100.69(8) . 2_566 ?
C6 O1 Mn1 116.41(16) . . ?
Mn2 O1 Mn1 98.36(7) . . ?
Mn2 O1 Mn1 94.88(7) 2_566 . ?
C12 O2 Mn2 118.98(16) . . ?
C12 O2 Mn1 133.57(16) . . ?
Mn2 O2 Mn1 106.64(8) . . ?
C18 O3 Mn2 119.70(18) . . ?
C18 O3 Mn1 131.26(17) . 2_566 ?
Mn2 O3 Mn1 108.02(9) . 2_566 ?
C19 O4 Mn1 131.5(2) . . ?
C5 N1 C1 118.5(3) . . ?
C5 N1 Mn1 123.0(2) . . ?
C1 N1 Mn1 118.37(19) . . ?
C7 N2 C11 119.4(3) . . ?
C7 N2 Mn2 112.88(18) . . ?
C11 N2 Mn2 127.7(2) . . ?
C13 N3 C17 119.5(3) . . ?
C13 N3 Mn2 111.17(19) . . ?
C17 N3 Mn2 129.2(2) . . ?
N1 C1 C2 121.9(3) . . ?
N1 C1 C6 117.3(3) . . ?
C2 C1 C6 120.7(3) . . ?
C3 C2 C1 119.2(3) . . ?
C3 C2 H2A 120.4 . . ?
C1 C2 H2A 120.4 . . ?
C4 C3 C2 118.8(3) . . ?
C4 C3 H3A 120.6 . . ?
C2 C3 H3A 120.6 . . ?
C3 C4 C5 119.1(3) . . ?
C3 C4 H4A 120.4 . . ?
C5 C4 H4A 120.4 . . ?
N1 C5 C4 122.4(3) . . ?
N1 C5 H5A 118.8 . . ?
C4 C5 H5A 118.8 . . ?
O1 C6 C1 110.1(2) . . ?
O1 C6 H6A 109.6 . . ?
C1 C6 H6A 109.6 . . ?
O1 C6 H6B 109.6 . . ?
C1 C6 H6B 109.6 . . ?
H6A C6 H6B 108.1 . . ?
N2 C7 C8 121.0(3) . . ?
N2 C7 C12 115.0(2) . . ?
C8 C7 C12 124.0(3) . . ?
C7 C8 C9 119.5(3) . . ?
C7 C8 H8A 120.3 . . ?
C9 C8 H8A 120.3 . . ?
C10 C9 C8 119.5(3) . . ?
C10 C9 H9A 120.2 . . ?
C8 C9 H9A 120.2 . . ?
C11 C10 C9 119.0(3) . . ?
C11 C10 H10A 120.5 . . ?
C9 C10 H10A 120.5 . . ?
N2 C11 C10 121.7(3) . . ?
N2 C11 H11A 119.2 . . ?
C10 C11 H11A 119.2 . . ?
O2 C12 C7 110.2(2) . . ?
O2 C12 H12A 109.6 . . ?
C7 C12 H12A 109.6 . . ?
O2 C12 H12B 109.6 . . ?
C7 C12 H12B 109.6 . . ?
H12A C12 H12B 108.1 . . ?
N3 C13 C14 121.3(3) . . ?
N3 C13 C18 115.4(3) . . ?
C14 C13 C18 123.3(3) . . ?
C15 C14 C13 118.2(4) . . ?
C15 C14 H14A 120.9 . . ?
C13 C14 H14A 120.9 . . ?
C16 C15 C14 120.4(4) . . ?
C16 C15 H15A 119.8 . . ?
C14 C15 H15A 119.8 . . ?
C17 C16 C15 119.0(4) . . ?
C17 C16 H16A 120.5 . . ?
C15 C16 H16A 120.5 . . ?
N3 C17 C16 121.7(4) . . ?
N3 C17 H17A 119.1 . . ?
C16 C17 H17A 119.1 . . ?
O3 C18 C13 112.8(2) . . ?
O3 C18 H18A 109.0 . . ?
C13 C18 H18A 109.0 . . ?
O3 C18 H18B 109.0 . . ?
C13 C18 H18B 109.0 . . ?
H18A C18 H18B 107.8 . . ?
O5 C19 O4 127.7(3) . . ?
O5 C19 C20 118.9(3) . . ?
O4 C19 C20 113.4(3) . . ?
C19 C20 Cl2 113.5(2) . . ?
C19 C20 Cl3 108.0(2) . . ?
Cl2 C20 Cl3 108.79(19) . . ?
C19 C20 Cl1 108.6(2) . . ?
Cl2 C20 Cl1 108.74(17) . . ?
Cl3 C20 Cl1 109.18(19) . . ?

loop_
_geom_bond_atom_site_label_1
_geom_bond_atom_site_label_2
_geom_bond_distance
_geom_bond_site_symmetry_2
_geom_bond_publ_flag
Mn1 O4 2.143(2) . ?
Mn1 O1W 2.152(2) . ?
Mn1 O2 2.169(2) . ?
Mn1 O3 2.194(2) 2_566 ?
Mn1 N1 2.257(3) . ?
Mn1 O1 2.2710(18) . ?
Mn1 Mn2 3.2398(10) . ?
Mn2 O2 1.8639(18) . ?
Mn2 O3 1.8677(18) . ?
Mn2 O1 2.004(2) . ?
Mn2 N2 2.067(3) . ?
Mn2 N3 2.168(2) . ?
Mn2 O1 2.197(2) 2_566 ?
Mn2 Mn2 3.2368(15) 2_566 ?
Cl1 C20 1.766(3) . ?
Cl2 C20 1.758(3) . ?
Cl3 C20 1.765(4) . ?
Cl10 O104 1.408(3) . ?
Cl10 O103 1.419(3) . ?
Cl10 O101 1.421(3) . ?
Cl10 O102 1.443(3) . ?
O1W HW1A 0.831(19) . ?
O1W HW2A 0.830(19) . ?
O1 C6 1.425(3) . ?
O1 Mn2 2.197(2) 2_566 ?
O2 C12 1.417(3) . ?
O3 C18 1.405(4) . ?
O3 Mn1 2.194(2) 2_566 ?
O4 C19 1.243(3) . ?
O5 C19 1.216(4) . ?
N1 C5 1.328(4) . ?
N1 C1 1.341(4) . ?
N2 C7 1.347(3) . ?
N2 C11 1.353(4) . ?
N3 C13 1.332(4) . ?
N3 C17 1.347(4) . ?
C1 C2 1.381(4) . ?
C1 C6 1.510(4) . ?
C2 C3 1.377(5) . ?
C2 H2A 0.9500 . ?
C3 C4 1.370(5) . ?
C3 H3A 0.9500 . ?
C4 C5 1.382(5) . ?
C4 H4A 0.9500 . ?
C5 H5A 0.9500 . ?
C6 H6A 0.9900 . ?
C6 H6B 0.9900 . ?
C7 C8 1.374(4) . ?
C7 C12 1.492(4) . ?
C8 C9 1.378(5) . ?
C8 H8A 0.9500 . ?
C9 C10 1.377(5) . ?
C9 H9A 0.9500 . ?
C10 C11 1.367(5) . ?
C10 H10A 0.9500 . ?
C11 H11A 0.9500 . ?
C12 H12A 0.9900 . ?
C12 H12B 0.9900 . ?
C13 C14 1.385(4) . ?
C13 C18 1.494(5) . ?
C14 C15 1.373(6) . ?
C14 H14A 0.9500 . ?
C15 C16 1.361(6) . ?
C15 H15A 0.9500 . ?
C16 C17 1.357(5) . ?
C16 H16A 0.9500 . ?
C17 H17A 0.9500 . ?
C18 H18A 0.9900 . ?
C18 H18B 0.9900 . ?
C19 C20 1.556(5) . ?
